data_8105328
loop_
_publ_author_name
'Li, Zhuang-yu'
'Liu, Xiao-jing'
'Liu, E.'
'Jian, Fang-fang'
'Liang, Tongling'

_publ_section_title
;
 Crystal structure of
 dichloro-bis-(1-butyl-1H-benzo[d]imidazole)-nickel(II), C22H28Cl2N4Ni
;
_journal_issue 4
_journal_name_full 'Zeitschrift f\"ur Kristallographie - New Crystal Structures'
_journal_page_first 911
_journal_page_last 912
_journal_paper_doi 10.1515/ncrs-2020-0098
_journal_volume 235
_journal_year 2020
_chemical_formula_moiety 'C22 H28 Cl2 N4 Ni'
_chemical_formula_sum 'C22 H28 Cl2 N4 Ni'
_chemical_formula_weight 478.09
_space_group_crystal_system monoclinic
_space_group_IT_number 14
_space_group_name_Hall '-P 2ybc'
_space_group_name_H-M_alt 'P 1 21/c 1'
_symmetry_Int_Tables_number 14
_cell_angle_alpha 90
_cell_angle_beta 117.45(2)
_cell_angle_gamma 90
_cell_formula_units_Z 4
_cell_length_a 9.7332(19)
_cell_length_b 14.886(3)
_cell_length_c 18.623(5)
_cell_measurement_reflns_used 25
_cell_measurement_temperature 293
_cell_measurement_theta_max 14
_cell_measurement_theta_min 4
_cell_volume 2394.5(10)
_computing_cell_refinement 'CAD-4 Software (Enraf-Nonius, 1989)'
_computing_data_collection 'CAD-4 Software (Enraf-Nonius, 1989)'
_computing_data_reduction 'NRCVAX (Gabe et al., 1989)'
_computing_molecular_graphics 'Olex2 (Dolomanov et al., 2009)'
_computing_publication_material 'Olex2 (Dolomanov et al., 2009)'
_computing_structure_refinement 'olex2.refine (Bourhis et al., 2015)'
_computing_structure_solution 'ShelXS (Sheldrick, 2008)'
_diffrn_ambient_temperature 293.0
_diffrn_measured_fraction_theta_full 0.9980
_diffrn_measured_fraction_theta_max 0.9980
_diffrn_measurement_device_type 'Enraf-Nonius CAD-4 diffractometer'
_diffrn_measurement_method '\w scans'
_diffrn_radiation_type 'Mo K\a'
_diffrn_radiation_wavelength 0.71073
_diffrn_reflns_av_R_equivalents 0.0310
_diffrn_reflns_av_unetI/netI 0.0273
_diffrn_reflns_limit_h_max 12
_diffrn_reflns_limit_h_min -12
_diffrn_reflns_limit_k_max 19
_diffrn_reflns_limit_k_min -19
_diffrn_reflns_limit_l_max 24
_diffrn_reflns_limit_l_min -23
_diffrn_reflns_number 23163
_diffrn_reflns_theta_full 27.4796
_diffrn_reflns_theta_max 27.48
_diffrn_reflns_theta_min 3.00
_exptl_absorpt_coefficient_mu 1.048
_exptl_absorpt_correction_T_max 0.9216
_exptl_absorpt_correction_T_min 0.9157
_exptl_absorpt_correction_type analytical
_exptl_absorpt_process_details SADABS
_exptl_crystal_colour 'clear light green'
_exptl_crystal_colour_lustre clear
_exptl_crystal_colour_modifier light
_exptl_crystal_colour_primary green
_exptl_crystal_density_diffrn 1.3261
_exptl_crystal_description block
_exptl_crystal_F_000 1002.8357
_exptl_crystal_size_max 0.34
_exptl_crystal_size_mid 0.25
_exptl_crystal_size_min 0.18
_refine_diff_density_max 0.8005
_refine_diff_density_min -0.4722
_refine_diff_density_rms 0.0762
_refine_ls_d_res_high 0.7701
_refine_ls_d_res_low 6.7865
_refine_ls_goodness_of_fit_ref 0.9802
_refine_ls_hydrogen_treatment constr
_refine_ls_matrix_type full
_refine_ls_number_constraints 72
_refine_ls_number_parameters 312
_refine_ls_number_reflns 5478
_refine_ls_number_restraints 179
_refine_ls_restrained_S_all 0.9637
_refine_ls_R_factor_all 0.0665
_refine_ls_R_factor_gt 0.0450
_refine_ls_shift/su_max 0.0003
_refine_ls_shift/su_mean 0.0000
_refine_ls_structure_factor_coef Fsqd
_refine_ls_weighting_details 'w=1/[\s^2^(Fo^2^)+(0.0926P)^2^+0.3473P] where P=(Fo^2^+2Fc^2^)/3'
_refine_ls_weighting_scheme calc
_refine_ls_wR_factor_gt 0.1292
_refine_ls_wR_factor_ref 0.1466
_reflns_Friedel_coverage 0.0
_reflns_limit_h_max 11
_reflns_limit_h_min -12
_reflns_limit_k_max 19
_reflns_limit_k_min 0
_reflns_limit_l_max 24
_reflns_limit_l_min 0
_reflns_number_gt 3720
_reflns_number_total 5478
_reflns_threshold_expression I>=2u(I)
_cod_data_source_file suppl_ncrs-2020-0098_suppl.cif
_cod_data_source_block QJ0984
_cod_database_code 8105328
_olex2_refinement_description
;
1. Fixed Uiso
 At 1.2 times of:
  All C(H) groups, All C(H,H) groups, All C(H,H,H,H) groups
 At 1.5 times of:
  All C(H,H,H) groups
2. Restrained distances
 C3-C2A = C3-C2 = C2A-C1A = C2-C1
 1.54 with sigma of 0.01
 C13A-C12A
 1.54 with sigma of 0.01
 C14A-C13A = C14-C13 = C15-C14A = C15-C14 = C13-C12
 1.54 with sigma of 0.01
 C14-C12
 2.5 with sigma of 0.02
3. Uiso/Uaniso restraints and constraints
C12 \\sim C13 \\sim C14: within 1.7A with sigma of 0.02 and sigma for terminal
atoms of 0.04
C1 \\sim C1A \\sim C2 \\sim C2A \\sim C3 \\sim C4 \\sim C5 \\sim C6 \\sim C7
\\sim C8 \\sim C9 \\sim C10 \\sim C11 \\sim C12 \\sim C12A \\sim C13 \\sim C13A
\\sim C14 \\sim C14A \\sim C15 \\sim C16 \\sim C17 \\sim C18 \\sim C19 \\sim
C20 \\sim C21 \\sim C22: within 2A with sigma of 0.005 and sigma for terminal
atoms of 0.01
Ni1 \\sim N1 \\sim N3: within 2A with sigma of 0.01 and sigma for terminal
atoms of 0.02
Uanis(C12) \\sim Ueq: with sigma of 0.01 and sigma for terminal atoms of 0.02
4. Others
 Sof(C13A)=Sof(H13c)=Sof(H13d)=Sof(C14A)=Sof(H14c)=Sof(H14d)=Sof(H15c)=
 Sof(H15d)=1-FVAR(1)
 Sof(C13)=Sof(H13a)=Sof(H13b)=Sof(C14)=Sof(H14a)=Sof(H14b)=Sof(H15a)=Sof(H15b)=
 FVAR(1)
 Sof(C1A)=Sof(H1Aa)=Sof(H1Ab)=Sof(H1Ac)=Sof(C2A)=Sof(H2Aa)=Sof(H2Ab)=Sof(H3bc)=
 Sof(H3bd)=1-FVAR(2)
 Sof(C1)=Sof(H1a)=Sof(H1b)=Sof(H1c)=Sof(C2)=Sof(H2a)=Sof(H2b)=Sof(H3aa)=
 Sof(H3ab)=FVAR(2)
 Sof(C12A)=Sof(H12d)=Sof(H12e)=Sof(H12f)=1-FVAR(3)
 Sof(C12)=Sof(H12a)=Sof(H12b)=Sof(H12c)=FVAR(3)
5.a Riding coordinates:
 C12(H12a,H12b,H12c)
5.b Secondary CH2 refined with riding coordinates:
 C2(H2a,H2b), C2A(H2Aa,H2Ab), C3(H3aa,H3ab), C3(H3bc,H3bd), C4(H4a,H4b),
 C13(H13a,H13b), C13A(H13c,H13d), C14(H14a,H14b), C14A(H14c,H14d), C15(H15a,
 H15b), C15(H15c,H15d)
5.c Aromatic/amide H refined with riding coordinates:
 C5(H5), C7(H7), C8(H8), C9(H9), C10(H10), C16(H16), C18(H18), C19(H19),
 C20(H20), C21(H21)
5.d Idealised Me refined as rotating group:
 C1(H1a,H1b,H1c), C1A(H1Aa,H1Ab,H1Ac), C12A(H12d,H12e,H12f)
;
_olex2_submission_special_instructions 'No special instructions were received'

loop_
_space_group_symop_id
_space_group_symop_operation_xyz
1 x,y,z
2 -x,y+1/2,-z+1/2
3 -x,-y,-z
4 x,-y-1/2,z-1/2

loop_
_atom_site_label
_atom_site_type_symbol
_atom_site_fract_x
_atom_site_fract_y
_atom_site_fract_z
_atom_site_U_iso_or_equiv
_atom_site_adp_type
_atom_site_occupancy
_atom_site_refinement_flags_posn
_atom_site_refinement_flags_adp
_atom_site_disorder_group
Ni1 Ni 1.13167(4) 0.80476(2) 0.476128(18) 0.05323(14) Uani 1.000000 . U .
Cl1 Cl 1.23583(9) 0.92719(4) 0.55403(5) 0.0720(2) Uani 1.000000 . . .
Cl2 Cl 1.28090(9) 0.68027(4) 0.51326(5) 0.0678(2) Uani 1.000000 . . .
N1 N 1.0916(3) 0.82524(17) 0.36048(14) 0.0731(7) Uani 1.000000 . U .
N2 N 1.1128(4) 0.80461(19) 0.24874(16) 0.0922(10) Uani 1.000000 . . .
N3 N 0.9296(3) 0.78285(16) 0.47886(14) 0.0638(6) Uani 1.000000 . U .
N4 N 0.7224(3) 0.81044(16) 0.49549(18) 0.0765(7) Uani 1.000000 . . .
C1 C 1.5499(13) 0.8674(10) 0.2634(7) 0.165(3) Uani 0.561(9) D U 1
H1a H 1.565(2) 0.901(5) 0.224(3) 0.248(5) Uiso 0.561(9) GR . 1
H1b H 1.6092(17) 0.894(6) 0.316(3) 0.248(5) Uiso 0.561(9) GR . 1
H1c H 1.583(3) 0.8066(12) 0.264(6) 0.248(5) Uiso 0.561(9) GR . 1
C1A C 1.489(2) 0.9245(9) 0.2558(9) 0.154(4) Uani 0.439(9) D U 2
H1Aa H 1.417(9) 0.968(2) 0.257(6) 0.231(5) Uiso 0.439(9) GR . 2
H1Ab H 1.593(4) 0.945(4) 0.288(4) 0.231(5) Uiso 0.439(9) GR . 2
H1Ac H 1.472(13) 0.916(2) 0.201(3) 0.231(5) Uiso 0.439(9) GR . 2
C2 C 1.3772(13) 0.8682(6) 0.2419(8) 0.152(3) Uani 0.561(9) D U 1
H2a H 1.3595(13) 0.8931(6) 0.2851(8) 0.182(3) Uiso 0.561(9) R . 1
H2b H 1.3149(13) 0.9000(6) 0.1918(8) 0.182(3) Uiso 0.561(9) R . 1
C2A C 1.4657(18) 0.8352(8) 0.2894(7) 0.145(3) Uani 0.439(9) D U 2
H2Aa H 1.5658(18) 0.8058(8) 0.3160(7) 0.174(3) Uiso 0.439(9) R . 2
H2Ab H 1.4358(18) 0.8492(8) 0.3312(7) 0.174(3) Uiso 0.439(9) R . 2
C3 C 1.3498(7) 0.7660(4) 0.2331(3) 0.1376(14) Uani 1.000000 D U .
H3aa H 1.3863(7) 0.7393(4) 0.1975(3) 0.1651(17) Uiso 0.561(9) R . 1
H3ab H 1.3962(7) 0.7355(4) 0.2849(3) 0.1651(17) Uiso 0.561(9) R . 1
H3bc H 1.3730(7) 0.7602(4) 0.1879(3) 0.1651(17) Uiso 0.439(9) R . 2
H3bd H 1.3802(7) 0.7095(4) 0.2622(3) 0.1651(17) Uiso 0.439(9) R . 2
C4 C 1.1728(6) 0.7678(4) 0.1950(2) 0.1177(13) Uani 1.000000 . U .
H4a H 1.1341(6) 0.7071(4) 0.1797(2) 0.1412(16) Uiso 1.000000 R . .
H4b H 1.1330(6) 0.8036(4) 0.1460(2) 0.1412(16) Uiso 1.000000 R . .
C5 C 1.1535(4) 0.7778(2) 0.32425(18) 0.0836(9) Uani 1.000000 . U .
H5 H 1.2198(4) 0.7297(2) 0.34867(18) 0.1003(11) Uiso 1.000000 R . .
C6 C 1.0161(5) 0.8770(2) 0.23431(18) 0.0836(9) Uani 1.000000 . U .
C7 C 0.9346(5) 0.9308(3) 0.1646(2) 0.1032(11) Uani 1.000000 . U .
H7 H 0.9430(5) 0.9219(3) 0.1173(2) 0.1239(13) Uiso 1.000000 R . .
C8 C 0.8437(6) 0.9957(3) 0.1709(3) 0.1139(12) Uani 1.000000 . U .
H8 H 0.7889(6) 1.0329(3) 0.1267(3) 0.1367(14) Uiso 1.000000 R . .
C9 C 0.8287(6) 1.0092(3) 0.2417(3) 0.1139(12) Uani 1.000000 . U .
H9 H 0.7641(6) 1.0545(3) 0.2429(3) 0.1366(14) Uiso 1.000000 R . .
C10 C 0.9074(5) 0.9569(2) 0.3088(2) 0.0922(9) Uani 1.000000 . U .
H10 H 0.8984(5) 0.9662(2) 0.3558(2) 0.1107(11) Uiso 1.000000 R . .
C11 C 1.0008(4) 0.8897(2) 0.30403(18) 0.0772(8) Uani 1.000000 . U .
C12 C 0.604(4) 0.819(2) 0.695(2) 0.122(4) Uani 0.128(8) D U 1
H12a H 0.565(4) 0.762(2) 0.701(2) 0.184(6) Uiso 0.128(8) R . 1
H12b H 0.673(4) 0.843(2) 0.747(2) 0.184(6) Uiso 0.128(8) R . 1
H12c H 0.520(4) 0.860(2) 0.667(2) 0.184(6) Uiso 0.128(8) R . 1
C12A C 0.7722(9) 0.8459(6) 0.7422(4) 0.159(3) Uani 0.872(8) D U 2
H12d H 0.742(7) 0.7839(13) 0.7383(17) 0.239(4) Uiso 0.872(8) GR . 2
H12e H 0.871(2) 0.854(4) 0.7886(5) 0.239(4) Uiso 0.872(8) GR . 2
H12f H 0.696(5) 0.883(3) 0.748(2) 0.239(4) Uiso 0.872(8) GR . 2
C13 C 0.7057(11) 0.8127(5) 0.6512(6) 0.117(2) Uani 0.626(8) D U 1
H13a H 0.8141(11) 0.8088(5) 0.6907(6) 0.140(3) Uiso 0.626(8) R . 1
H13b H 0.6790(11) 0.7594(5) 0.6175(6) 0.140(3) Uiso 0.626(8) R . 1
C13A C 0.7832(15) 0.8733(11) 0.6653(6) 0.139(3) Uani 0.374(8) D U 2
H13c H 0.7918(15) 0.9380(11) 0.6623(6) 0.166(3) Uiso 0.374(8) R . 2
H13d H 0.8714(15) 0.8451(11) 0.6634(6) 0.166(3) Uiso 0.374(8) R . 2
C14 C 0.6775(8) 0.8977(5) 0.5987(4) 0.1036(18) Uani 0.626(8) D U 1
H14a H 0.6047(8) 0.9378(5) 0.6045(4) 0.124(2) Uiso 0.626(8) R . 1
H14b H 0.7736(8) 0.9298(5) 0.6134(4) 0.124(2) Uiso 0.626(8) R . 1
C14A C 0.6301(15) 0.8388(11) 0.5966(6) 0.122(2) Uani 0.374(8) D U 2
H14c H 0.6250(15) 0.7742(11) 0.6017(6) 0.147(3) Uiso 0.374(8) R . 2
H14d H 0.5447(15) 0.8651(11) 0.6026(6) 0.147(3) Uiso 0.374(8) R . 2
C15 C 0.6103(5) 0.8610(3) 0.5117(3) 0.1050(11) Uani 1.000000 D U .
H15a H 0.5716(5) 0.9109(3) 0.4741(3) 0.1260(13) Uiso 0.626(8) R . 1
H15b H 0.5232(5) 0.8222(3) 0.5017(3) 0.1260(13) Uiso 0.626(8) R . 1
H15c H 0.6254(5) 0.9248(3) 0.5078(3) 0.1260(13) Uiso 0.374(8) R . 2
H15d H 0.5060(5) 0.8458(3) 0.4714(3) 0.1260(13) Uiso 0.374(8) R . 2
C16 C 0.8509(4) 0.8435(2) 0.49583(19) 0.0708(7) Uani 1.000000 . U .
H16 H 0.8812(4) 0.9033(2) 0.50693(19) 0.0850(9) Uiso 1.000000 R . .
C17 C 0.7152(4) 0.7199(2) 0.47599(18) 0.0688(7) Uani 1.000000 . U .
C18 C 0.6093(4) 0.6529(3) 0.4678(2) 0.0834(8) Uani 1.000000 . U .
H18 H 0.5227(4) 0.6644(3) 0.4752(2) 0.1001(10) Uiso 1.000000 R . .
C19 C 0.6399(4) 0.5687(2) 0.4483(2) 0.0900(9) Uani 1.000000 . U .
H19 H 0.5716(4) 0.5220(2) 0.4418(2) 0.1080(11) Uiso 1.000000 R . .
C20 C 0.7697(4) 0.5514(2) 0.4378(2) 0.0864(9) Uani 1.000000 . U .
H20 H 0.7866(4) 0.4935(2) 0.4250(2) 0.1037(10) Uiso 1.000000 R . .
C21 C 0.8736(4) 0.6179(2) 0.44596(18) 0.0729(7) Uani 1.000000 . U .
H21 H 0.9597(4) 0.6061(2) 0.43823(18) 0.0875(9) Uiso 1.000000 R . .
C22 C 0.8459(3) 0.70308(18) 0.46605(17) 0.0620(6) Uani 1.000000 . U .

loop_
_atom_site_aniso_label
_atom_site_aniso_U_11
_atom_site_aniso_U_22
_atom_site_aniso_U_33
_atom_site_aniso_U_12
_atom_site_aniso_U_13
_atom_site_aniso_U_23
Ni1 0.0564(2) 0.0550(2) 0.0565(2) -0.00021(13) 0.03297(17) 0.00287(12)
Cl1 0.0752(5) 0.0547(3) 0.0832(5) -0.0039(3) 0.0340(4) -0.0131(3)
Cl2 0.0668(4) 0.0608(4) 0.0870(5) 0.0093(3) 0.0449(4) 0.0066(3)
N1 0.0866(18) 0.0766(14) 0.0618(13) -0.0009(13) 0.0391(13) 0.0038(11)
N2 0.125(3) 0.099(2) 0.0569(14) 0.0062(17) 0.0452(16) -0.0016(13)
N3 0.0633(14) 0.0659(12) 0.0703(14) 0.0036(10) 0.0376(11) 0.0040(11)
N4 0.0685(17) 0.0793(16) 0.0964(19) 0.0109(12) 0.0505(15) 0.0074(13)
C1 0.177(6) 0.180(6) 0.175(5) -0.012(4) 0.111(4) -0.005(4)
C1A 0.181(8) 0.160(6) 0.154(6) -0.002(4) 0.105(4) -0.003(4)
C2 0.170(5) 0.169(5) 0.150(4) -0.011(3) 0.102(3) -0.006(3)
C2A 0.172(6) 0.161(5) 0.134(5) -0.005(3) 0.097(3) -0.006(3)
C3 0.168(4) 0.158(3) 0.118(3) -0.008(3) 0.092(2) -0.015(2)
C4 0.152(4) 0.137(3) 0.079(2) 0.003(3) 0.066(2) -0.016(2)
C5 0.107(3) 0.0842(19) 0.0659(18) 0.0078(18) 0.0456(18) 0.0039(16)
C6 0.102(2) 0.0818(18) 0.0585(14) -0.0093(14) 0.0295(12) 0.0019(12)
C7 0.123(3) 0.101(2) 0.0759(17) -0.0043(15) 0.0369(14) 0.0097(14)
C8 0.132(3) 0.101(2) 0.098(2) 0.0074(16) 0.0435(16) 0.0180(16)
C9 0.127(3) 0.097(2) 0.113(2) 0.0141(16) 0.0519(16) 0.0159(16)
C10 0.104(2) 0.0817(18) 0.0895(18) 0.0043(14) 0.0428(14) 0.0072(13)
C11 0.088(2) 0.0713(16) 0.0651(15) -0.0044(12) 0.0286(12) 0.0052(12)
C12 0.118(6) 0.125(6) 0.133(6) 0.013(3) 0.065(3) -0.003(3)
C12A 0.161(5) 0.195(5) 0.144(4) 0.014(3) 0.089(3) -0.022(3)
C13 0.111(4) 0.120(4) 0.130(4) 0.017(2) 0.064(2) -0.003(2)
C13A 0.128(5) 0.167(5) 0.137(4) 0.015(3) 0.075(3) -0.014(3)
C14 0.091(3) 0.109(3) 0.123(3) 0.021(2) 0.060(2) -0.003(2)
C14A 0.103(4) 0.144(5) 0.132(4) 0.021(3) 0.065(3) -0.006(3)
C15 0.080(2) 0.116(3) 0.129(3) 0.0251(18) 0.0568(19) 0.002(2)
C16 0.0698(19) 0.0663(16) 0.0856(19) 0.0080(14) 0.0437(16) 0.0060(15)
C17 0.0624(16) 0.0766(15) 0.0715(15) -0.0011(11) 0.0343(11) 0.0059(12)
C18 0.0660(18) 0.0955(19) 0.0933(19) -0.0078(13) 0.0405(12) 0.0074(14)
C19 0.081(2) 0.0862(18) 0.1029(19) -0.0166(14) 0.0426(13) -0.0017(14)
C20 0.091(2) 0.0770(17) 0.0969(18) -0.0125(13) 0.0478(14) -0.0081(13)
C21 0.0751(18) 0.0728(15) 0.0779(15) -0.0046(12) 0.0413(12) -0.0046(12)
C22 0.0608(15) 0.0687(14) 0.0605(13) -0.0025(10) 0.0315(10) 0.0061(10)

loop_
_atom_type_symbol
_atom_type_scat_dispersion_real
_atom_type_scat_dispersion_imag
_atom_type_scat_Cromer_Mann_a1
_atom_type_scat_Cromer_Mann_a2
_atom_type_scat_Cromer_Mann_a3
_atom_type_scat_Cromer_Mann_a4
_atom_type_scat_Cromer_Mann_b1
_atom_type_scat_Cromer_Mann_b2
_atom_type_scat_Cromer_Mann_b3
_atom_type_scat_Cromer_Mann_b4
_atom_type_scat_Cromer_Mann_c
_atom_type_scat_source
_atom_type_scat_dispersion_source
H 0.00000 0.00000 0.49300 0.32291 0.14019 0.04081 10.51090 26.12570 3.14236 57.79970 0.0030380000826 'International Tables Volume C Table 6.1.1.4 (pp. 500-502)' 'Henke, Gullikson and Davis, At. Data and Nucl. Data Tables, 1993, 54, 2'
C 0.00347 0.00161 2.31000 1.02000 1.58860 0.86500 20.84390 10.20750 0.56870 51.65120 0.215599998832 'International Tables Volume C Table 6.1.1.4 (pp. 500-502)' 'Henke, Gullikson and Davis, At. Data and Nucl. Data Tables, 1993, 54, 2'
Cl 0.14873 0.16029 11.46040 7.19640 6.25560 1.64550 0.01040 1.16620 18.51940 47.77840 -9.55739974976 'International Tables Volume C Table 6.1.1.4 (pp. 500-502)' 'Henke, Gullikson and Davis, At. Data and Nucl. Data Tables, 1993, 54, 2'
Ni 0.35663 1.12491 12.83760 7.29200 4.44380 2.38000 3.87850 0.25650 12.17630 66.34210 1.03410005569 'International Tables Volume C Table 6.1.1.4 (pp. 500-502)' 'Henke, Gullikson and Davis, At. Data and Nucl. Data Tables, 1993, 54, 2'
N 0.00653 0.00323 12.21260 3.13220 2.01250 1.16630 0.00570 9.89330 28.99750 0.58260 -11.5290002823 'International Tables Volume C Table 6.1.1.4 (pp. 500-502)' 'Henke, Gullikson and Davis, At. Data and Nucl. Data Tables, 1993, 54, 2'

loop_
_geom_angle_atom_site_label_1
_geom_angle_atom_site_label_2
_geom_angle_atom_site_label_3
_geom_angle
_geom_angle_site_symmetry_1
_geom_angle_site_symmetry_3
Cl2 Ni1 Cl1 115.52(3) . .
N1 Ni1 Cl1 111.76(8) . .
N1 Ni1 Cl2 103.32(8) . .
N3 Ni1 Cl1 105.57(7) . .
N3 Ni1 Cl2 110.90(7) . .
N3 Ni1 N1 109.80(11) . .
C5 N1 Ni1 124.1(2) . .
C11 N1 Ni1 130.4(2) . .
C11 N1 C5 105.4(3) . .
C5 N2 C4 125.8(4) . .
C6 N2 C4 127.4(3) . .
C6 N2 C5 106.5(3) . .
C16 N3 Ni1 125.3(2) . .
C22 N3 Ni1 129.18(19) . .
C22 N3 C16 105.5(2) . .
C16 N4 C15 126.2(3) . .
C17 N4 C15 126.8(3) . .
C17 N4 C16 107.0(3) . .
C3 C4 N2 113.8(4) . .
N2 C5 N1 113.6(3) . .
C7 C6 N2 131.8(4) . .
C11 C6 N2 106.5(3) . .
C11 C6 C7 121.6(4) . .
C8 C7 C6 115.9(4) . .
C9 C8 C7 122.6(4) . .
C10 C9 C8 121.2(4) . .
C11 C10 C9 117.5(4) . .
C6 C11 N1 107.9(3) . .
C10 C11 N1 131.0(3) . .
C10 C11 C6 121.1(3) . .
C14 C13 C12 108.3(11) . .
C14A C13A C12A 103.2(8) . .
N4 C16 N3 113.1(3) . .
C18 C17 N4 132.0(3) . .
C22 C17 N4 105.7(3) . .
C22 C17 C18 122.3(3) . .
C19 C18 C17 116.2(3) . .
C20 C19 C18 121.9(3) . .
C21 C20 C19 121.5(3) . .
C22 C21 C20 117.7(3) . .
C17 C22 N3 108.8(3) . .
C21 C22 N3 130.9(3) . .
C21 C22 C17 120.4(3) . .

loop_
_geom_bond_atom_site_label_1
_geom_bond_atom_site_label_2
_geom_bond_distance
_geom_bond_site_symmetry_2
Ni1 Cl1 2.2579(8) .
Ni1 Cl2 2.2575(8) .
Ni1 N1 2.027(2) .
Ni1 N3 2.017(2) .
N1 C5 1.301(4) .
N1 C11 1.396(4) .
N2 C4 1.478(5) .
N2 C5 1.334(4) .
N2 C6 1.373(5) .
N3 C16 1.314(4) .
N3 C22 1.397(4) .
N4 C15 1.466(4) .
N4 C16 1.342(4) .
N4 C17 1.389(4) .
C1 C2 1.538(9) .
C1A C2A 1.531(9) .
C2 C3 1.540(8) .
C2A C3 1.530(8) .
C3 C4 1.531(7) .
C6 C7 1.417(5) .
C6 C11 1.386(5) .
C7 C8 1.352(6) .
C8 C9 1.406(6) .
C9 C10 1.368(5) .
C10 C11 1.382(5) .
C12 C13 1.541(9) .
C12A C13A 1.540(8) .
C13 C14 1.545(7) .
C13A C14A 1.537(9) .
C14 C15 1.542(6) .
C14A C15 1.539(8) .
C17 C18 1.392(5) .
C17 C22 1.390(4) .
C18 C19 1.375(5) .
C19 C20 1.388(5) .
C20 C21 1.373(5) .
C21 C22 1.383(4) .

loop_
_restr_distance_atom_site_label_1
_restr_distance_atom_site_label_2
_restr_distance_site_symmetry_2
_restr_distance_target
_restr_distance_target_weight_param
_restr_distance_diff
C2 C1 1 1.5400 0.0100 0.0018
C2A C1A 1 1.5400 0.0100 0.0094
C3 C2 1 1.5400 0.0100 0.0005
C3 C2A 1 1.5400 0.0100 0.0097
C13 C12 1 1.5400 0.0100 -0.0007
C13A C12A 1 1.5400 0.0100 -0.0003
C14 C12 1 2.5000 0.0200 -0.0009
C14 C13 1 1.5400 0.0100 -0.0054
C14A C13A 1 1.5400 0.0100 0.0032
C15 C14 1 1.5400 0.0100 -0.0018
C15 C14A 1 1.5400 0.0100 0.0010

loop_
_restr_U_iso_atom_site_label
_restr_U_iso_weight_param
C12 0.0100

loop_
_restr_U_similar_atom_site_label_1
_restr_U_similar_atom_site_label_2
_restr_U_similar_weight_param
Ni1 N1 0.0100
Ni1 N3 0.0100
C1 C2 0.0050
C1A C2A 0.0050
C2 C3 0.0050
C2A C3 0.0050
C3 C4 0.0050
C6 C7 0.0050
C6 C11 0.0050
C7 C8 0.0050
C8 C9 0.0050
C9 C10 0.0050
C10 C11 0.0050
C12 C13 0.0200
C12 C13 0.0050
C12A C13A 0.0050
C13 C14 0.0050
C13 C14 0.0200
C13A C14A 0.0050
C14 C15 0.0050
C14A C15 0.0050
C17 C18 0.0050
C17 C22 0.0050
C18 C19 0.0050
C19 C20 0.0050
C20 C21 0.0050
C21 C22 0.0050
